data_9013806
loop_
_publ_author_name
'Yang, H.'
'Downs, R. T.'
'Burt, J. B.'
'Costin, G.'

_publ_section_title
;
 Structure refinement of an untwinned single crystal of Ag-excess fizelyite,
 Ag5.94Pb13.74Sb20.84S48
;
_journal_name_full 'The Canadian Mineralogist'
_journal_page_first 1257
_journal_page_last 1264
_journal_paper_doi 10.3749/canmin.47.5.1257
_journal_volume 47
_journal_year 2009
_chemical_compound_source 'Van Silver mine, Squamish, British Columbia, Canada'
_chemical_formula_structural Pb14Ag5Sb21S48
_chemical_formula_sum 'Ag1.486 Pb3.436 S12 Sb5.215'
_chemical_name_mineral Fizelyite
_space_group_IT_number 14
_symmetry_space_group_name_Hall '-P 2yn'
_symmetry_space_group_name_H-M 'P 1 21/n 1'
_cell_angle_alpha 90
_cell_angle_beta 90.401
_cell_angle_gamma 90
_cell_length_a 19.2767
_cell_length_b 13.2345
_cell_length_c 8.7230
_cell_formula_units_Z 4
_cell_volume 2225.335
_database_code_amcsd 0006307
_exptl_crystal_density_diffrn 5.647
_cod_original_formula_sum 'Pb3.436 Sb5.215 Ag1.486 S12'
_cod_database_code 9013806

loop_
_space_group_symop_operation_xyz
x,y,z
1/2+x,1/2-y,1/2+z
1/2-x,1/2+y,1/2-z
-x,-y,-z

loop_
_atom_site_aniso_label
_atom_site_aniso_U_11
_atom_site_aniso_U_22
_atom_site_aniso_U_33
_atom_site_aniso_U_12
_atom_site_aniso_U_13
_atom_site_aniso_U_23
Pb1 0.03363 0.03376 0.02918 -0.00773 0.00202 -0.00293
Pb2 0.03316 0.02741 0.03401 -0.00215 -0.00364 0.00198
PbM1 0.02451 0.02613 0.02414 0.00108 -0.00147 -0.00081
SbM1A 0.02451 0.02613 0.02414 0.00108 -0.00147 -0.00081
PbM2 0.02483 0.01881 0.02749 0.00054 0.00214 -0.00003
SbM2A 0.02483 0.01881 0.02749 0.00054 0.00214 -0.00003
AgM2B 0.10607 0.02085 0.16729 -0.00852 0.03758 0.01501
Sb1 0.02547 0.02153 0.02002 0.00258 -0.00127 0.00073
Sb2 0.01866 0.02095 0.02703 -0.00002 -0.00363 0.00087
Sb3 0.02210 0.02009 0.02266 -0.00015 0.00001 0.00015
Sb4 0.02175 0.02430 0.02198 -0.00106 -0.00151 -0.00148
Sb5 0.02015 0.02221 0.02248 -0.00328 0.00023 0.00136
Ag1 0.03757 0.05093 0.05059 0.02238 -0.00231 0.01009
Ag1B 0.01722 0.02421 0.04261 0.00972 -0.00172 -0.01177
Ag2 0.03250 0.02228 0.06699 -0.01154 0.02738 -0.01545
S1 0.02652 0.02387 0.01844 0.00093 -0.00093 -0.00012
S2 0.03281 0.04091 0.02299 -0.01066 -0.00048 -0.00504
S3 0.02212 0.02285 0.02664 0.00538 -0.00274 -0.00133
S4 0.02311 0.02370 0.02543 -0.00431 -0.00148 0.00414
S5 0.02782 0.03657 0.02607 -0.01035 -0.00319 0.00649
S6 0.02099 0.02423 0.02255 -0.00224 0.00164 -0.00006
S7 0.02552 0.02419 0.01761 -0.00100 -0.00037 0.00214
S8 0.02147 0.03394 0.02032 -0.00031 -0.00022 0.00161
S9 0.02368 0.02174 0.03125 -0.00530 0.00284 -0.00045
S10 0.01687 0.03400 0.02820 -0.00154 0.00070 0.00429
S11 0.03761 0.02633 0.02392 -0.00053 -0.00064 -0.00351
S12 0.02469 0.02470 0.02158 -0.00071 -0.00048 0.00194

loop_
_atom_site_label
_atom_site_fract_x
_atom_site_fract_y
_atom_site_fract_z
_atom_site_occupancy
_atom_site_U_iso_or_equiv
Pb1 0.25336 0.90335 0.39489 1.00000 0.03218
Pb2 0.25021 0.91738 -0.09877 1.00000 0.03155
PbM1 0.04887 0.88423 0.63069 0.88000 0.02493
SbM1A 0.04887 0.88423 0.63069 0.12000 0.02493
PbM2 0.12809 0.14880 0.11639 0.55600 0.02370
SbM2A 0.12809 0.14880 0.11639 0.09500 0.02370
AgM2B 0.11798 0.15008 0.05462 0.33000 0.09790
Sb1 0.34866 0.12667 0.64208 1.00000 0.02235
Sb2 0.44284 0.88187 0.62540 1.00000 0.02223
Sb3 0.12784 0.64666 0.38066 1.00000 0.02162
Sb4 -0.05363 0.63074 0.63687 1.00000 0.02269
Sb5 0.05207 0.87500 0.14416 1.00000 0.02161
Ag1 0.14372 0.17987 -0.39271 0.75500 0.04637
Ag1B 0.13336 0.16903 -0.34655 0.19200 0.02802
Ag2 0.17332 0.11542 0.33880 0.20900 0.04046
S1 0.39464 0.00414 -0.16482 1.00000 0.02295
S2 -0.00030 0.72559 0.84772 1.00000 0.03224
S3 0.23047 0.04647 -0.35532 1.00000 0.02388
S4 0.33643 0.78508 0.62657 1.00000 0.02409
S5 0.09962 0.96916 0.93084 1.00000 0.03017
S6 0.16607 0.75761 0.58753 1.00000 0.02259
S7 0.39728 0.00309 0.43327 1.00000 0.02244
S8 -0.01999 0.75146 0.43163 1.00000 0.02524
S9 0.25856 0.06015 0.13720 1.00000 0.02554
S10 -0.16860 0.70588 0.64858 1.00000 0.02635
S11 0.08702 0.99048 0.34882 1.00000 0.02929
S12 0.15766 0.76730 0.16853 1.00000 0.02366

loop_
_cod_related_entry_id
_cod_related_entry_database
_cod_related_entry_code
1 AMCSD 0006307
